data_4504123
loop_
_publ_author_name
'Fu, Ruibiao'
'Hu, Shengmin'
'Wu, Xintao'

_publ_section_title
;
 Mix-Solvothermal Syntheses, Characterization, and Properties of New Zinc
 Diphosphonates with Zn&#x2212;O&#x2212;P Chains, Layers, and 3D
 Frameworks
;
_journal_issue 6
_journal_name_full 'Crystal Growth &amp; Design'
_journal_page_first 1134
_journal_paper_doi 10.1021/cg060833m
_journal_volume 7
_journal_year 2007
_chemical_formula_sum 'C5 H17 N2 O12 P4 Zn3'
_chemical_formula_weight 617.20
_chemical_name_systematic
; 
 ? 
;
_space_group_IT_number 15
_symmetry_cell_setting monoclinic
_symmetry_space_group_name_Hall '-C 2yc'
_symmetry_space_group_name_H-M 'C 1 2/c 1'
_atom_sites_solution_hydrogens geom
_atom_sites_solution_primary direct
_atom_sites_solution_secondary difmap
_audit_creation_method SHELXL-97
_cell_angle_alpha 90.00
_cell_angle_beta 100.925(2)
_cell_angle_gamma 90.00
_cell_formula_units_Z 8
_cell_length_a 28.419(5)
_cell_length_b 8.5688(13)
_cell_length_c 14.951(2)
_cell_measurement_reflns_used 5836
_cell_measurement_temperature 130.15
_cell_measurement_theta_max 27.4835
_cell_measurement_theta_min 1.8133
_cell_volume 3574.8(10)
_computing_cell_refinement 'Bruker XSCANS'
_computing_data_collection 'Bruker XSCANS'
_computing_data_reduction 'Bruker SHELXTL'
_computing_molecular_graphics 'Bruker SHELXTL'
_computing_publication_material 'Bruker SHELXTL'
_computing_structure_refinement 'SHELXL-97 (Sheldrick, 1997)'
_computing_structure_solution 'SHELXS-97 (Sheldrick, 1990)'
_diffrn_ambient_temperature 130.15
_diffrn_measured_fraction_theta_full 0.997
_diffrn_measured_fraction_theta_max 0.997
_diffrn_measurement_device_type 'Bruker P4'
_diffrn_measurement_method '\w scans'
_diffrn_radiation_monochromator graphite
_diffrn_radiation_source 'Rotating Anode'
_diffrn_radiation_type MoK\a
_diffrn_radiation_wavelength 0.71073
_diffrn_reflns_av_R_equivalents 0.0219
_diffrn_reflns_av_sigmaI/netI 0.0208
_diffrn_reflns_limit_h_max 32
_diffrn_reflns_limit_h_min -36
_diffrn_reflns_limit_k_max 11
_diffrn_reflns_limit_k_min -11
_diffrn_reflns_limit_l_max 16
_diffrn_reflns_limit_l_min -19
_diffrn_reflns_number 13539
_diffrn_reflns_theta_full 27.48
_diffrn_reflns_theta_max 27.48
_diffrn_reflns_theta_min 2.49
_exptl_absorpt_coefficient_mu 4.412
_exptl_absorpt_correction_T_max 1.0000
_exptl_absorpt_correction_T_min 0.7072
_exptl_absorpt_correction_type multi-scan
_exptl_crystal_colour colorless
_exptl_crystal_density_diffrn 2.294
_exptl_crystal_density_method 'not measured'
_exptl_crystal_description prism
_exptl_crystal_F_000 2456
_exptl_crystal_size_max 0.3000
_exptl_crystal_size_mid 0.1500
_exptl_crystal_size_min 0.1000
_refine_diff_density_max 2.023
_refine_diff_density_min -0.528
_refine_diff_density_rms 0.141
_refine_ls_extinction_method none
_refine_ls_goodness_of_fit_ref 1.131
_refine_ls_hydrogen_treatment mixed
_refine_ls_matrix_type full
_refine_ls_number_parameters 262
_refine_ls_number_reflns 4096
_refine_ls_number_restraints 0
_refine_ls_restrained_S_all 1.131
_refine_ls_R_factor_all 0.0333
_refine_ls_R_factor_gt 0.0306
_refine_ls_shift/su_max 6.102
_refine_ls_shift/su_mean 0.023
_refine_ls_structure_factor_coef Fsqd
_refine_ls_weighting_details 'calc w=1/[\s^2^(Fo^2^)+(0.0561P)^2^+18.0958P] where P=(Fo^2^+2Fc^2^)/3'
_refine_ls_weighting_scheme calc
_refine_ls_wR_factor_gt 0.0988
_refine_ls_wR_factor_ref 0.1006
_reflns_number_gt 3828
_reflns_number_total 4096
_reflns_threshold_expression >2sigma(I)
_cod_data_source_file cg060833mrom20061123_040212.cif
_cod_data_source_block 3
_cod_depositor_comments
;
The following automatic conversions were performed:

'_symmetry_cell_setting' value 'Monoclinic' changed to 'monoclinic'
according to /home/saulius/struct/CIF-dictionaries/cif_core.dic
dictionary named 'cif_core.dic' version 2.4.1 from
2010-06-29.

'_exptl_absorpt_correction_type' value 'Multi-scan'
changed to 'multi-scan' according to
/home/saulius/struct/CIF-dictionaries/cif_core.dic dictionary named
'cif_core.dic' version 2.4.1 from 2010-06-29.

Automatic conversion script
Id: cif_fix_values 1715 2011-07-08 13:25:40Z adriana 
;
_cod_original_sg_symbol_H-M C2/c
_cod_database_code 4504123

loop_
_symmetry_equiv_pos_as_xyz
'x, y, z'
'-x, y, -z+1/2'
'x+1/2, y+1/2, z'
'-x+1/2, y+1/2, -z+1/2'
'-x, -y, -z'
'x, -y, z-1/2'
'-x+1/2, -y+1/2, -z'
'x+1/2, -y+1/2, z-1/2'

loop_
_atom_site_label
_atom_site_type_symbol
_atom_site_fract_x
_atom_site_fract_y
_atom_site_fract_z
_atom_site_U_iso_or_equiv
_atom_site_adp_type
_atom_site_occupancy
_atom_site_symmetry_multiplicity
_atom_site_calc_flag
_atom_site_refinement_flags
Zn1 Zn 0.199019(14) 0.22593(5) 0.22132(3) 0.00914(11) Uani 1 1 d .
Zn2 Zn 0.403716(14) 0.49514(4) 0.33867(3) 0.00657(11) Uani 1 1 d .
Zn3 Zn 0.431667(14) 1.00436(4) 0.05390(3) 0.00689(11) Uani 1 1 d .
P1 P 0.30477(3) 0.37327(10) 0.22868(6) 0.00924(18) Uani 1 1 d .
P2 P 0.36030(3) 0.72085(10) 0.47533(6) 0.00769(17) Uani 1 1 d .
P3 P 0.40135(3) 0.81207(10) 0.23033(6) 0.00800(18) Uani 1 1 d .
P4 P 0.52737(3) 1.20000(9) 0.10383(6) 0.00639(17) Uani 1 1 d .
O1 O 0.29454(10) 0.5427(3) 0.20030(17) 0.0162(5) Uani 1 1 d .
O2 O 0.26301(9) 0.2993(3) 0.26336(18) 0.0175(5) Uani 1 1 d .
O3 O 0.34989(9) 0.3566(3) 0.30299(17) 0.0119(5) Uani 1 1 d .
O4 O 0.31188(9) 0.7035(3) 0.41098(16) 0.0115(5) Uani 1 1 d .
O5 O 0.37501(9) 0.8934(3) 0.48312(16) 0.0103(5) Uani 1 1 d .
O6 O 0.39907(9) 0.6174(3) 0.44757(16) 0.0109(5) Uani 1 1 d .
O7 O 0.35168(9) 0.8523(3) 0.24763(18) 0.0137(5) Uani 1 1 d .
O8 O 0.40830(9) 0.8631(3) 0.13660(16) 0.0129(5) Uani 1 1 d .
O9 O 0.41291(9) 0.6360(3) 0.24185(16) 0.0105(5) Uani 1 1 d .
O10 O 0.54024(9) 1.1549(3) 0.01238(16) 0.0120(5) Uani 1 1 d .
O11 O 0.47485(9) 1.1686(3) 0.10598(17) 0.0107(5) Uani 1 1 d .
O12 O 0.53786(8) 1.3744(3) 0.12283(16) 0.0087(5) Uani 1 1 d .
C1 C 0.31400(13) 0.2708(4) 0.1279(2) 0.0136(7) Uani 1 1 d .
H2 H 0.3224 0.1631 0.1434 0.016 Uiso 1 1 calc R
H1 H 0.2845 0.2712 0.0830 0.016 Uiso 1 1 calc R
C2 C 0.35419(12) 0.6530(4) 0.5866(2) 0.0123(7) Uani 1 1 d .
H4 H 0.3486 0.5413 0.5832 0.015 Uiso 1 1 calc R
H3 H 0.3844 0.6702 0.6281 0.015 Uiso 1 1 calc R
C3 C 0.44394(12) 0.9140(4) 0.3143(2) 0.0100(6) Uani 1 1 d .
H6 H 0.4410 0.8786 0.3746 0.012 Uiso 1 1 calc R
H5 H 0.4761 0.8903 0.3056 0.012 Uiso 1 1 calc R
C4 C 0.56425(12) 1.0919(4) 0.1926(2) 0.0106(6) Uani 1 1 d .
H8 H 0.5976 1.1134 0.1911 0.013 Uiso 1 1 calc R
H7 H 0.5581 1.1277 0.2508 0.013 Uiso 1 1 calc R
C5 C 0.2727(6) 0.3338(19) 0.4898(10) 0.019(3) Uani 0.25 1 d P
C6 C 0.2186(6) 0.3261(17) 0.4552(10) 0.015(3) Uani 0.25 1 d P
C7 C 0.1957(5) 0.295(2) 0.5124(11) 0.090(7) Uani 0.50 1 d P
N1 N 0.54386(11) 1.4397(3) -0.0901(2) 0.0110(6) Uani 1 1 d .
N2 N 0.2599(3) 0.4334(10) 0.4418(6) 0.0366(19) Uani 0.50 1 d P
N3 N 0.1952(2) 0.3895(6) 0.5860(4) 0.0129(13) Uani 0.50 1 d P

loop_
_atom_site_aniso_label
_atom_site_aniso_U_11
_atom_site_aniso_U_22
_atom_site_aniso_U_33
_atom_site_aniso_U_23
_atom_site_aniso_U_13
_atom_site_aniso_U_12
Zn1 0.0076(2) 0.0093(2) 0.0107(2) 0.00036(14) 0.00206(14) -0.00071(14)
Zn2 0.0073(2) 0.00432(19) 0.0083(2) 0.00046(12) 0.00213(15) 0.00022(13)
Zn3 0.0083(2) 0.00425(19) 0.0087(2) 0.00027(12) 0.00288(15) -0.00034(13)
P1 0.0082(4) 0.0080(4) 0.0119(4) -0.0027(3) 0.0028(3) -0.0021(3)
P2 0.0095(4) 0.0061(4) 0.0078(4) -0.0007(3) 0.0022(3) -0.0001(3)
P3 0.0106(4) 0.0048(4) 0.0094(4) 0.0002(3) 0.0042(3) -0.0006(3)
P4 0.0075(4) 0.0037(4) 0.0086(4) 0.0000(3) 0.0029(3) -0.0002(3)
O1 0.0212(14) 0.0105(12) 0.0150(12) -0.0022(10) -0.0010(10) 0.0045(10)
O2 0.0123(13) 0.0245(14) 0.0167(13) -0.0041(11) 0.0058(10) -0.0080(11)
O3 0.0097(12) 0.0082(11) 0.0174(12) 0.0007(9) 0.0013(9) -0.0013(9)
O4 0.0104(12) 0.0132(12) 0.0109(11) -0.0005(9) 0.0017(9) -0.0018(9)
O5 0.0111(12) 0.0068(11) 0.0125(11) -0.0007(9) 0.0008(9) -0.0011(9)
O6 0.0120(12) 0.0101(11) 0.0112(11) -0.0022(9) 0.0038(9) 0.0022(9)
O7 0.0120(12) 0.0109(11) 0.0197(13) 0.0003(10) 0.0066(10) -0.0010(10)
O8 0.0197(13) 0.0088(11) 0.0112(11) 0.0024(9) 0.0057(10) -0.0012(10)
O9 0.0162(12) 0.0052(11) 0.0117(11) 0.0009(9) 0.0064(9) -0.0003(9)
O10 0.0184(13) 0.0074(11) 0.0119(11) -0.0004(9) 0.0072(10) 0.0027(9)
O11 0.0091(11) 0.0078(11) 0.0159(12) -0.0018(9) 0.0038(9) -0.0025(9)
O12 0.0088(11) 0.0038(10) 0.0138(11) -0.0003(8) 0.0026(9) -0.0003(8)
C1 0.0161(18) 0.0100(16) 0.0156(16) -0.0045(13) 0.0052(14) -0.0044(13)
C2 0.0117(17) 0.0122(16) 0.0136(16) 0.0021(13) 0.0040(13) 0.0013(13)
C3 0.0111(16) 0.0079(15) 0.0114(15) -0.0014(12) 0.0032(12) -0.0007(12)
C4 0.0126(16) 0.0064(14) 0.0119(15) 0.0013(12) 0.0000(12) -0.0008(12)
C5 0.022(8) 0.024(8) 0.013(7) 0.000(6) 0.010(6) -0.009(6)
C6 0.021(8) 0.014(7) 0.010(6) -0.002(5) 0.007(6) 0.004(6)
C7 0.062(9) 0.101(12) 0.079(10) -0.067(10) -0.055(8) 0.071(9)
N1 0.0139(14) 0.0071(13) 0.0131(14) 0.0008(10) 0.0051(11) 0.0019(11)
N2 0.049(5) 0.023(4) 0.039(5) -0.006(4) 0.011(4) -0.006(4)
N3 0.005(3) 0.000(2) 0.024(3) -0.003(2) -0.024(2) 0.008(2)

loop_
_atom_type_symbol
_atom_type_description
_atom_type_scat_dispersion_real
_atom_type_scat_dispersion_imag
_atom_type_scat_source
C C 0.0033 0.0016 'International Tables Vol C Tables 4.2.6.8 and 6.1.1.4'
H H 0.0000 0.0000 'International Tables Vol C Tables 4.2.6.8 and 6.1.1.4'
O O 0.0106 0.0060 'International Tables Vol C Tables 4.2.6.8 and 6.1.1.4'
P P 0.1023 0.0942 'International Tables Vol C Tables 4.2.6.8 and 6.1.1.4'
Zn Zn 0.2839 1.4301 'International Tables Vol C Tables 4.2.6.8 and 6.1.1.4'
N N 0.0061 0.0033 'International Tables Vol C Tables 4.2.6.8 and 6.1.1.4'

loop_
_geom_angle_atom_site_label_1
_geom_angle_atom_site_label_2
_geom_angle_atom_site_label_3
_geom_angle
_geom_angle_site_symmetry_1
_geom_angle_site_symmetry_3
O2 Zn1 O7 116.31(11) . 4_545
O2 Zn1 O1 95.29(12) . 4_545
O7 Zn1 O1 107.29(11) 4_545 4_545
O2 Zn1 O4 108.87(11) . 4_545
O7 Zn1 O4 108.48(11) 4_545 4_545
O1 Zn1 O4 120.60(11) 4_545 4_545
O3 Zn2 O9 112.85(10) . .
O3 Zn2 O12 109.97(10) . 2_645
O9 Zn2 O12 108.84(10) . 2_645
O3 Zn2 O6 112.56(11) . .
O9 Zn2 O6 109.07(10) . .
O12 Zn2 O6 103.06(10) 2_645 .
O11 Zn3 O8 117.83(11) . .
O11 Zn3 O10 115.21(10) . 5_675
O8 Zn3 O10 96.34(10) . 5_675
O11 Zn3 O5 106.65(10) . 6_575
O8 Zn3 O5 106.17(11) . 6_575
O10 Zn3 O5 114.43(10) 5_675 6_575
O2 P1 O1 111.82(16) . .
O2 P1 O3 108.24(15) . .
O1 P1 O3 112.26(14) . .
O2 P1 C1 109.16(16) . .
O1 P1 C1 106.31(16) . .
O3 P1 C1 108.97(16) . .
O4 P2 O6 112.39(14) . .
O4 P2 O5 109.93(14) . .
O6 P2 O5 112.24(14) . .
O4 P2 C2 108.47(15) . .
O6 P2 C2 105.31(15) . .
O5 P2 C2 108.25(15) . .
O8 P3 O7 112.29(15) . .
O8 P3 O9 108.79(14) . .
O7 P3 O9 112.72(14) . .
O8 P3 C3 108.47(15) . .
O7 P3 C3 107.15(15) . .
O9 P3 C3 107.19(15) . .
O11 P4 O10 112.04(14) . .
O11 P4 O12 108.90(13) . .
O10 P4 O12 109.82(14) . .
O11 P4 C4 109.40(15) . .
O10 P4 C4 109.07(15) . .
O12 P4 C4 107.49(15) . .
P1 O1 Zn1 127.52(16) . 4
P1 O2 Zn1 141.19(17) . .
P1 O3 Zn2 130.69(15) . .
P2 O4 Zn1 125.35(15) . 4
P2 O5 Zn3 131.00(15) . 6_576
P2 O6 Zn2 134.36(15) . .
P3 O7 Zn1 132.32(16) . 4
P3 O8 Zn3 153.06(17) . .
P3 O9 Zn2 129.35(14) . .
P4 O10 Zn3 145.40(16) . 5_675
P4 O11 Zn3 132.12(15) . .
P4 O12 Zn2 133.97(14) . 2_665
C2 C1 P1 111.3(2) 6_565 .
C1 C2 P2 116.2(2) 6_566 .
C4 C3 P3 111.1(2) 2_655 .
C3 C4 P4 113.8(2) 2_655 .
N2 C5 C7 134.2(16) . 7_556
N2 C5 C6 68.7(11) . .
C7 C5 C6 123.8(14) 7_556 .
N2 C5 C6 167.8(16) . 7_556
C7 C5 C6 46.4(11) 7_556 7_556
C6 C5 C6 100.7(11) . 7_556
N2 C5 C5 120.2(16) . 7_556
C7 C5 C5 82.8(14) 7_556 7_556
C6 C5 C5 51.8(9) . 7_556
C6 C5 C5 48.8(9) 7_556 7_556
C7 C6 C5 114.5(13) . .
C7 C6 N2 139.4(14) . .
C5 C6 N2 43.3(8) . .
C7 C6 C5 59.4(10) . 7_556
C5 C6 C5 79.3(11) . 7_556
N2 C6 C5 122.4(12) . 7_556
C6 C7 N3 122.0(18) . .
C6 C7 C5 74.2(11) . 7_556
N3 C7 C5 125.5(11) . 7_556
C5 N2 C6 68.0(11) . .

loop_
_geom_bond_atom_site_label_1
_geom_bond_atom_site_label_2
_geom_bond_distance
_geom_bond_site_symmetry_2
Zn1 O2 1.914(3) .
Zn1 O7 1.928(2) 4_545
Zn1 O1 1.947(3) 4_545
Zn1 O4 1.953(2) 4_545
Zn2 O3 1.930(2) .
Zn2 O9 1.940(2) .
Zn2 O12 1.948(2) 2_645
Zn2 O6 1.962(2) .
Zn3 O11 1.932(2) .
Zn3 O8 1.935(2) .
Zn3 O10 1.945(2) 5_675
Zn3 O5 1.958(2) 6_575
P1 O2 1.520(3) .
P1 O1 1.525(3) .
P1 O3 1.536(3) .
P1 C1 1.805(4) .
P2 O4 1.530(3) .
P2 O6 1.531(2) .
P2 O5 1.535(2) .
P2 C2 1.802(3) .
P3 O8 1.516(2) .
P3 O7 1.522(3) .
P3 O9 1.547(2) .
P3 C3 1.797(3) .
P4 O11 1.523(2) .
P4 O10 1.530(2) .
P4 O12 1.540(2) .
P4 C4 1.786(3) .
O1 Zn1 1.947(3) 4
O4 Zn1 1.953(2) 4
O5 Zn3 1.958(2) 6_576
O7 Zn1 1.928(2) 4
O10 Zn3 1.945(2) 5_675
O12 Zn2 1.948(2) 2_665
C1 C2 1.542(5) 6_565
C2 C1 1.542(5) 6_566
C3 C4 1.542(5) 2_655
C4 C3 1.542(5) 2_655
C5 N2 1.129(18) .
C5 C7 1.43(2) 7_556
C5 C6 1.53(2) .
C5 C6 1.59(2) 7_556
C5 C5 1.99(3) 7_556
C6 C7 1.20(2) .
C6 N2 1.533(17) .
C6 C5 1.59(2) 7_556
C7 N3 1.369(13) .
C7 C5 1.43(2) 7_556
